data_7209586
loop_
_publ_author_name
'Gao, JinYing'
'Wang, Ning'
'Xiong, XiaHua'
'Chen, ChuJun'
'Xie, WeiPing'
'Ran, XingRui'
'Long, Yi'
'Yue, ShanTang'
'Liu, YingLiang'

_publ_section_title
;
 Syntheses, structures, and photoluminescent properties of a series of
 zinc(ii)--3-amino-1,2,4-triazolate coordination polymers constructed by
 varying carboxylate anions
;
_journal_issue 17
_journal_name_full CrystEngComm
_journal_page_first 3261
_journal_paper_doi 10.1039/c3ce00049d
_journal_volume 15
_journal_year 2013
_chemical_formula_moiety '2(C6 H5 N4 O2 Zn), O '
_chemical_formula_sum 'C12 H10 N8 O5 Zn2'
_chemical_formula_weight 477.06
_chemical_name_systematic
;
?
;
_space_group_IT_number 126
_symmetry_cell_setting tetragonal
_symmetry_space_group_name_Hall '-P 4a 2bc'
_symmetry_space_group_name_H-M 'P 4/n n c :2'
_atom_sites_solution_hydrogens geom
_atom_sites_solution_primary direct
_atom_sites_solution_secondary difmap
_audit_creation_method SHELXL-97
_cell_angle_alpha 90.00
_cell_angle_beta 90.00
_cell_angle_gamma 90.00
_cell_formula_units_Z 8
_cell_length_a 12.700(3)
_cell_length_b 12.700(3)
_cell_length_c 25.364(5)
_cell_measurement_temperature 296(2)
_cell_volume 4091.0(16)
_computing_structure_refinement 'SHELXL-97 (Sheldrick, 2008)'
_computing_structure_solution 'SHELXS-97 (Sheldrick, 2008)'
_diffrn_ambient_temperature 296(2)
_diffrn_measured_fraction_theta_full 0.999
_diffrn_measured_fraction_theta_max 0.999
_diffrn_radiation_monochromator graphite
_diffrn_radiation_source 'fine-focus sealed tube'
_diffrn_radiation_type MoK\a
_diffrn_radiation_wavelength 0.71073
_diffrn_reflns_av_R_equivalents 0.0815
_diffrn_reflns_av_sigmaI/netI 0.0375
_diffrn_reflns_limit_h_max 14
_diffrn_reflns_limit_h_min -14
_diffrn_reflns_limit_k_max 14
_diffrn_reflns_limit_k_min -14
_diffrn_reflns_limit_l_max 29
_diffrn_reflns_limit_l_min -13
_diffrn_reflns_number 17697
_diffrn_reflns_theta_full 24.50
_diffrn_reflns_theta_max 24.50
_diffrn_reflns_theta_min 1.61
_exptl_absorpt_coefficient_mu 2.383
_exptl_absorpt_correction_T_max 0.606
_exptl_absorpt_correction_T_min 0.557
_exptl_absorpt_correction_type multi-scan
_exptl_absorpt_process_details SADABS,Bruker(2002)
_exptl_crystal_colour white
_exptl_crystal_density_diffrn 1.549
_exptl_crystal_density_method 'not measured'
_exptl_crystal_description block
_exptl_crystal_F_000 1904.0
_exptl_crystal_size_max 0.25
_exptl_crystal_size_mid 0.21
_exptl_crystal_size_min 0.21
_refine_diff_density_max 1.174
_refine_diff_density_min -1.005
_refine_diff_density_rms 0.136
_refine_ls_extinction_method none
_refine_ls_goodness_of_fit_ref 1.091
_refine_ls_hydrogen_treatment mixed
_refine_ls_matrix_type full
_refine_ls_number_parameters 115
_refine_ls_number_reflns 1715
_refine_ls_number_restraints 6
_refine_ls_restrained_S_all 1.092
_refine_ls_R_factor_all 0.0844
_refine_ls_R_factor_gt 0.0585
_refine_ls_shift/su_max 0.002
_refine_ls_shift/su_mean 0.000
_refine_ls_structure_factor_coef Fsqd
_refine_ls_weighting_details 'calc w=1/[\s^2^(Fo^2^)+(0.0875P)^2^+25.7865P] where P=(Fo^2^+2Fc^2^)/3'
_refine_ls_weighting_scheme calc
_refine_ls_wR_factor_gt 0.1628
_refine_ls_wR_factor_ref 0.1833
_reflns_number_gt 1261
_reflns_number_total 1716
_reflns_threshold_expression >2sigma(I)
_cod_data_source_file c3ce00049d.txt
_cod_data_source_block 15
_cod_original_cell_volume 4091(2)
_cod_original_sg_symbol_Hall '-P 4a 2bc '
_cod_original_sg_symbol_H-M ' P 4/n n c '
_cod_original_formula_sum 'C12 H10 N8 O5 Zn2 '
_cod_database_code 7209586

loop_
_symmetry_equiv_pos_as_xyz
'x, y, z'
'-x+1/2, -y+1/2, z'
'-y+1/2, x, z'
'y, -x+1/2, z'
'-x+1/2, y, -z+1/2'
'x, -y+1/2, -z+1/2'
'y, x, -z+1/2'
'-y+1/2, -x+1/2, -z+1/2'
'-x, -y, -z'
'x-1/2, y-1/2, -z'
'y-1/2, -x, -z'
'-y, x-1/2, -z'
'x-1/2, -y, z-1/2'
'-x, y-1/2, z-1/2'
'-y, -x, z-1/2'
'y-1/2, x-1/2, z-1/2'

loop_
_atom_site_label
_atom_site_type_symbol
_atom_site_fract_x
_atom_site_fract_y
_atom_site_fract_z
_atom_site_U_iso_or_equiv
_atom_site_adp_type
_atom_site_occupancy
_atom_site_symmetry_multiplicity
_atom_site_calc_flag
_atom_site_refinement_flags
C2 C 0.8096(3) -0.0046(4) 0.41755(12) 0.0340(17) Uani 1 1 d G
N2 N 0.9026(2) -0.0016(4) 0.44860(15) 0.0316(14) Uani 1 1 d G
N1 N 0.8738(3) 0.0268(4) 0.50079(13) 0.0326(14) Uani 1 1 d G
C1 C 0.7630(3) 0.0414(4) 0.50199(14) 0.0412(19) Uani 1 1 d G
H1 H 0.7233 0.0603 0.5313 0.049 Uiso 1 1 calc R
N4 N 0.7233(2) 0.0220(4) 0.45055(16) 0.0369(16) Uani 1 1 d G
Zn1 Zn 0.96145(6) 0.06926(6) 0.56247(3) 0.0287(3) Uani 1 1 d .
O1 O 0.8536(5) 0.0505(6) 0.6162(2) 0.0649(19) Uani 1 1 d .
C4 C 0.8180(7) 0.0694(7) 0.7073(3) 0.045(2) Uani 1 1 d .
O2 O 0.9875(5) 0.0881(5) 0.6671(3) 0.0571(17) Uani 1 1 d U
C5 C 0.8563(7) 0.0709(9) 0.7572(4) 0.065(3) Uani 1 1 d .
H4 H 0.9287 0.0730 0.7626 0.078 Uiso 1 1 calc R
C6 C 0.7890(8) 0.0693(10) 0.8004(3) 0.071(3) Uani 1 1 d .
H5 H 0.8164 0.0683 0.8344 0.085 Uiso 1 1 calc R
N3 N 0.8041(5) -0.0299(7) 0.3698(2) 0.061(2) Uani 1 1 d .
H3 H 0.7440 -0.0323 0.3543 0.073 Uiso 1 1 calc R
H2 H 0.8605 -0.0449 0.3526 0.073 Uiso 1 1 calc R
C3 C 0.8925(8) 0.0689(7) 0.6612(4) 0.052(2) Uani 1 1 d .
O1W O 0.7500 0.7500 0.696(3) 0.85(11) Uani 1 4 d S
O2W O 0.7500 0.7500 0.478(4) 1.4(2) Uani 1 4 d S

loop_
_atom_site_aniso_label
_atom_site_aniso_U_11
_atom_site_aniso_U_22
_atom_site_aniso_U_33
_atom_site_aniso_U_23
_atom_site_aniso_U_13
_atom_site_aniso_U_12
C2 0.026(4) 0.037(4) 0.039(4) 0.001(3) 0.001(3) 0.002(3)
N2 0.032(3) 0.038(4) 0.025(3) -0.006(3) 0.000(2) -0.002(3)
N1 0.032(4) 0.043(4) 0.022(3) -0.009(3) 0.003(3) -0.001(3)
C1 0.034(4) 0.057(5) 0.032(4) -0.007(4) -0.003(4) 0.000(4)
N4 0.030(4) 0.050(4) 0.030(3) -0.009(3) 0.004(3) 0.000(3)
Zn1 0.0301(5) 0.0329(5) 0.0229(5) -0.0023(3) 0.0018(3) 0.0016(3)
O1 0.072(5) 0.084(5) 0.039(4) -0.005(3) 0.023(3) -0.007(4)
C4 0.048(5) 0.059(6) 0.028(4) -0.002(4) 0.010(4) 0.001(4)
O2 0.046(4) 0.063(4) 0.062(4) 0.008(3) 0.026(3) 0.006(3)
C5 0.037(5) 0.113(9) 0.044(5) -0.002(5) 0.005(4) 0.003(5)
C6 0.050(6) 0.138(11) 0.025(4) -0.005(5) 0.006(4) 0.001(6)
N3 0.036(4) 0.120(7) 0.028(4) -0.030(4) -0.005(3) 0.012(4)
C3 0.065(7) 0.048(6) 0.043(6) 0.002(4) 0.020(5) -0.002(5)
O1W 1.06(17) 1.06(17) 0.43(12) 0.000 0.000 0.000
O2W 1.9(3) 1.9(3) 0.34(11) 0.000 0.000 0.000

loop_
_atom_type_symbol
_atom_type_description
_atom_type_scat_dispersion_real
_atom_type_scat_dispersion_imag
_atom_type_scat_source
C C 0.0033 0.0016 'International Tables Vol C Tables 4.2.6.8 and 6.1.1.4'
H H 0.0000 0.0000 'International Tables Vol C Tables 4.2.6.8 and 6.1.1.4'
N N 0.0061 0.0033 'International Tables Vol C Tables 4.2.6.8 and 6.1.1.4'
O O 0.0106 0.0060 'International Tables Vol C Tables 4.2.6.8 and 6.1.1.4'
Zn Zn 0.2839 1.4301 'International Tables Vol C Tables 4.2.6.8 and 6.1.1.4'

loop_
_geom_angle_atom_site_label_1
_geom_angle_atom_site_label_2
_geom_angle_atom_site_label_3
_geom_angle
_geom_angle_site_symmetry_1
_geom_angle_site_symmetry_3
N3 C2 N4 125.9(4) . .
N3 C2 N2 126.0(4) . .
N4 C2 N2 108.0 . .
N1 N2 C2 108.0 . .
N1 N2 Zn1 118.4(2) . 9_756
C2 N2 Zn1 130.2(2) . 9_756
N2 N1 C1 108.0 . .
N2 N1 Zn1 131.0(2) . .
C1 N1 Zn1 120.1(2) . .
N4 C1 N1 108.0 . .
C1 N4 C2 108.0 . .
C1 N4 Zn1 118.8(2) . 11_666
C2 N4 Zn1 133.2(2) . 11_666
O1 Zn1 N2 132.1(4) . 9_756
O1 Zn1 N1 97.1(2) . .
N2 Zn1 N1 105.20(17) 9_756 .
O1 Zn1 N4 108.0(4) . 12_656
N2 Zn1 N4 108.4(7) 9_756 12_656
N1 Zn1 N4 101.2(2) . 12_656
C3 O1 Zn1 109.5(6) . .
C5 C4 C6 119.3(8) . 5_656
C5 C4 C3 119.9(8) . .
C6 C4 C3 120.8(8) 5_656 .
C4 C5 C6 121.0(8) . .
C4 C6 C5 119.7(8) 5_656 .
O2 C3 O1 121.6(8) . .
O2 C3 C4 121.2(8) . .
O1 C3 C4 117.1(9) . .

loop_
_geom_bond_atom_site_label_1
_geom_bond_atom_site_label_2
_geom_bond_distance
_geom_bond_site_symmetry_2
C2 N3 1.256(7) .
C2 N4 1.4200 .
C2 N2 1.4200 .
N2 N1 1.4200 .
N2 Zn1 1.948(3) 9_756
N1 C1 1.4200 .
N1 Zn1 1.995(3) .
C1 N4 1.4200 .
N4 Zn1 1.995(3) 11_666
Zn1 O1 1.947(6) .
Zn1 N2 1.948(8) 9_756
Zn1 N4 1.995(10) 12_656
O1 C3 1.266(11) .
C4 C5 1.356(12) .
C4 C6 1.373(13) 5_656
C4 C3 1.504(11) .
O2 C3 1.239(11) .
C5 C6 1.390(12) .
C6 C4 1.373(13) 5_656
